data_1526956
loop_
_publ_author_name
'Wu, C.-D.'
'Wu, D.-M.'
'Lin, X.'
'Lu, C.-Z.'
'Zhuang, H.-H.'

_publ_section_title
;
 Hydrothermal synthesis and crystal structure of trioxomolybdate: Na H3 O
 Mo3 O10
;
_journal_name_full 'Jiegon Huaxue'
_journal_page_first 266
_journal_page_last 269
_journal_volume 20
_journal_year 2001
_chemical_formula_sum 'H3 Mo3 Na O11'
_chemical_name_systematic 'Na (H3 O) (Mo3 O10)'
_space_group_IT_number 62
_symmetry_space_group_name_Hall '-P 2ac 2n'
_symmetry_space_group_name_H-M 'P n m a'
_cell_angle_alpha 90
_cell_angle_beta 90
_cell_angle_gamma 90
_cell_formula_units_Z 4
_cell_length_a 8.411
_cell_length_b 7.566
_cell_length_c 14.359
_cell_volume 913.773
_citation_journal_id_ASTM JHUADF
_cod_data_source_file Wu_JHUADF_2001_1384.cif
_cod_data_source_block H3Mo3Na1O11
_cod_original_cell_volume 913.7727
_cod_original_formula_sum 'H3 Mo3 Na1 O11'
_cod_database_code 1526956

loop_
_symmetry_equiv_pos_as_xyz
x,y,z
-x+1/2,-y,z+1/2
x+1/2,-y+1/2,-z+1/2
-x,y+1/2,-z
-x,-y,-z
x-1/2,y,-z-1/2
-x-1/2,y-1/2,z-1/2
x,-y-1/2,z

loop_
_atom_site_label
_atom_site_type_symbol
_atom_site_fract_x
_atom_site_fract_y
_atom_site_fract_z
_atom_site_occupancy
_atom_site_U_iso_or_equiv
O3 O-2 0.5554 0.0306 0.281 1 0.0
Mo2 Mo+6 0.6145 0.0016 0.3931 1 0.0
Na1 Na+1 0.4723 0.75 0.1918 1 0.0
O5 O-2 0.5632 0.75 0.4059 1 0.0
O7 O-2 0.6121 0.25 0.4267 1 0.0
O8 O-2 0.8643 0.75 0.6051 1 0.0
O2 O-2 0.2739 0.75 0.3052 1 0.0
O1 O-2 0.1072 0.75 0.4641 1 0.0
O6 O-2 0.3679 -0.0118 0.4484 1 0.0
Mo1 Mo+6 0.3014 0.75 0.4247 1 0.0
O4 O-2 0.8147 -0.0359 0.3872 1 0.0
